data_7031676
loop_
_publ_author_name
'Imran, Muhammad'
'Mix, Andreas'
'Neumann, Beate'
'Stammler, Hans-Georg'
'Monkowius, Uwe'
'Gr\"undlinger, Petra'
'Mitzel, Norbert W.'

_publ_section_title
;
 Hemi- and holo-directed lead(II) complexes in a soft ligand environment.
;
_journal_issue 3
_journal_name_full 'Dalton transactions (Cambridge, England : 2003)'
_journal_page_first 924
_journal_page_last 937
_journal_paper_doi 10.1039/c4dt01406e
_journal_volume 44
_journal_year 2015
_chemical_formula_moiety 'C12 H20 N14 O6 Pb S4'
_chemical_formula_sum 'C12 H20 N14 O6 Pb S4'
_chemical_formula_weight 791.85
_chemical_name_systematic
;
 ?
;
_space_group_crystal_system tetragonal
_space_group_IT_number 82
_space_group_name_Hall 'I -4'
_space_group_name_H-M_alt 'I -4'
_symmetry_space_group_name_Hall 'I -4'
_symmetry_space_group_name_H-M 'I -4'
_atom_sites_solution_hydrogens difmap
_audit_creation_method SHELXL-2013
_cell_angle_alpha 90
_cell_angle_beta 90
_cell_angle_gamma 90
_cell_formula_units_Z 2
_cell_length_a 10.5430(11)
_cell_length_b 10.5430(11)
_cell_length_c 11.7670(6)
_cell_measurement_reflns_used 165
_cell_measurement_temperature 100(2)
_cell_measurement_theta_max 21.552
_cell_measurement_theta_min 5.626
_cell_volume 1308.0(2)
_computing_cell_refinement 'Dirax/lsq (Duisenberg & Schreurs, 1989-2000)'
_computing_data_collection 'Collect, Bruker AXS, 2004'
_computing_data_reduction 'EVALCCD (Duisenberg,1998,Thesis.Utrecht University.'
_computing_molecular_graphics 'SHELXTL-PLUS (1990)'
_computing_publication_material 'SHELXL-97 (Sheldrick, 1997)'
_computing_structure_refinement 'SHELXL-2013 (Sheldrick, 2013)'
_computing_structure_solution 'SHELXS-97 (Sheldrick, 1990)'
_diffrn_ambient_temperature 100(2)
_diffrn_measured_fraction_theta_full 0.987
_diffrn_measured_fraction_theta_max 0.991
_diffrn_measurement_device_type KappaCCD
_diffrn_measurement_method CCD
_diffrn_radiation_monochromator graphite
_diffrn_radiation_source 'fine-focus sealed tube'
_diffrn_radiation_type MoK\a
_diffrn_radiation_wavelength 0.71073
_diffrn_reflns_av_R_equivalents 0.0373
_diffrn_reflns_av_unetI/netI 0.0315
_diffrn_reflns_Laue_measured_fraction_full 0.987
_diffrn_reflns_Laue_measured_fraction_max 0.991
_diffrn_reflns_limit_h_max 14
_diffrn_reflns_limit_h_min -14
_diffrn_reflns_limit_k_max 14
_diffrn_reflns_limit_k_min -14
_diffrn_reflns_limit_l_max 13
_diffrn_reflns_limit_l_min -16
_diffrn_reflns_number 13152
_diffrn_reflns_point_group_measured_fraction_full 0.953
_diffrn_reflns_point_group_measured_fraction_max 0.953
_diffrn_reflns_theta_full 25.242
_diffrn_reflns_theta_max 29.966
_diffrn_reflns_theta_min 3.865
_exptl_absorpt_coefficient_mu 6.827
_exptl_absorpt_correction_T_max 1.000000
_exptl_absorpt_correction_T_min 0.690436
_exptl_absorpt_correction_type multi-scan
_exptl_absorpt_process_details 'SADABS - Bruker Nonius area detector scaling and absorption correction - V2.10'
_exptl_crystal_colour Colourless
_exptl_crystal_density_diffrn 2.011
_exptl_crystal_density_method 'not measured'
_exptl_crystal_description fragment
_exptl_crystal_F_000 768
_exptl_crystal_size_max 0.300
_exptl_crystal_size_mid 0.280
_exptl_crystal_size_min 0.280
_refine_diff_density_max 0.780
_refine_diff_density_min -0.739
_refine_diff_density_rms 0.066
_refine_ls_abs_structure_details
;
 Flack x determined using 819 quotients [(I+)-(I-)]/[(I+)+(I-)]
 (Parsons and Flack (2004), Acta Cryst. A60, s61).
;
_refine_ls_abs_structure_Flack 0.066(4)
_refine_ls_extinction_method none
_refine_ls_goodness_of_fit_ref 0.965
_refine_ls_hydrogen_treatment refall
_refine_ls_matrix_type full
_refine_ls_number_parameters 105
_refine_ls_number_reflns 1804
_refine_ls_number_restraints 0
_refine_ls_restrained_S_all 0.965
_refine_ls_R_factor_all 0.0130
_refine_ls_R_factor_gt 0.0130
_refine_ls_shift/su_max 0.000
_refine_ls_shift/su_mean 0.000
_refine_ls_structure_factor_coef Fsqd
_refine_ls_weighting_details 'w=1/[\s^2^(Fo^2^)] where P=(Fo^2^+2Fc^2^)/3'
_refine_ls_weighting_scheme calc
_refine_ls_wR_factor_gt 0.0284
_refine_ls_wR_factor_ref 0.0284
_reflns_Friedel_coverage 0.831
_reflns_Friedel_fraction_full 0.914
_reflns_Friedel_fraction_max 0.911
_reflns_number_gt 1804
_reflns_number_total 1804
_reflns_threshold_expression 'I > 2\s(I)'
_cod_data_source_file c4dt01406e1.cif
_cod_data_source_block compound6
_cod_depositor_comments 'Adding full bibliography for 7031671--7031680.cif.'
_cod_original_cell_volume 1308.0(3)
_cod_database_code 7031676
_shelx_space_group_comment
;
The symmetry employed for this shelxl refinement is uniquely defined
by the following loop, which should always be used as a source of
symmetry information in preference to the above space-group names.
They are only intended as comments.
;
_shelx_estimated_absorpt_t_min 0.234
_shelx_estimated_absorpt_t_max 0.251
_shelxl_version_number 2013-3

loop_
_space_group_symop_operation_xyz
'x, y, z'
'-x, -y, z'
'y, -x, -z'
'-y, x, -z'
'x+1/2, y+1/2, z+1/2'
'-x+1/2, -y+1/2, z+1/2'
'y+1/2, -x+1/2, -z+1/2'
'-y+1/2, x+1/2, -z+1/2'

loop_
_atom_site_label
_atom_site_type_symbol
_atom_site_fract_x
_atom_site_fract_y
_atom_site_fract_z
_atom_site_U_iso_or_equiv
_atom_site_adp_type
_atom_site_occupancy
_atom_site_site_symmetry_order
_atom_site_calc_flag
_atom_site_refinement_flags_posn
_atom_site_refinement_flags_adp
_atom_site_refinement_flags_occupancy
Pb1 Pb 0.0000 0.0000 0.0000 0.00883(5) Uani 1 4 d S T P
S1 S -0.08438(7) 0.26568(7) 0.05907(6) 0.01394(14) Uani 1 1 d . . .
N1 N 0.0417(2) 0.3505(2) -0.1289(2) 0.0118(5) Uani 1 1 d . . .
H1 H -0.013(4) 0.329(4) -0.182(4) 0.020(10) Uiso 1 1 d . . .
N2 N 0.1542(3) 0.4032(3) -0.1626(3) 0.0133(6) Uani 1 1 d . . .
N3 N 0.1495(2) 0.3757(2) 0.02297(18) 0.0115(6) Uani 1 1 d . . .
N4 N 0.0000 0.0000 0.2671(2) 0.0115(5) Uani 1 2 d S T P
O1 O 0.1014(2) 0.0159(2) 0.21261(19) 0.0195(5) Uani 1 1 d . . .
O2 O 0.0000 0.0000 0.37305(19) 0.0192(5) Uani 1 2 d S T P
C1 C 0.0357(3) 0.3313(3) -0.0164(3) 0.0107(7) Uani 1 1 d . . .
C2 C 0.2176(3) 0.4181(3) -0.0681(3) 0.0139(6) Uani 1 1 d . . .
H2 H 0.300(4) 0.450(4) -0.068(4) 0.021(10) Uiso 1 1 d . . .
C3 C 0.1904(4) 0.3725(5) 0.1412(4) 0.0229(9) Uani 1 1 d . . .
H3A H 0.151(6) 0.430(6) 0.190(5) 0.045(18) Uiso 1 1 d . . .
H3B H 0.179(5) 0.292(6) 0.172(4) 0.044(15) Uiso 1 1 d . . .
H3C H 0.275(7) 0.385(6) 0.147(5) 0.054(17) Uiso 1 1 d . . .

loop_
_atom_site_aniso_label
_atom_site_aniso_U_11
_atom_site_aniso_U_22
_atom_site_aniso_U_33
_atom_site_aniso_U_23
_atom_site_aniso_U_13
_atom_site_aniso_U_12
Pb1 0.00916(6) 0.00916(6) 0.00819(9) 0.000 0.000 0.000
S1 0.0130(3) 0.0154(3) 0.0134(3) -0.0004(3) 0.0038(3) -0.0037(3)
N1 0.0120(12) 0.0140(11) 0.0093(12) 0.0016(8) -0.0004(9) -0.0024(9)
N2 0.0135(15) 0.0140(14) 0.0124(15) 0.0039(11) 0.0024(11) -0.0020(11)
N3 0.0127(11) 0.0133(11) 0.0086(18) -0.0007(7) 0.0006(8) -0.0017(9)
N4 0.012(3) 0.011(3) 0.0118(13) 0.000 0.000 0.002(3)
O1 0.0097(10) 0.0341(14) 0.0148(11) -0.0035(9) 0.0035(8) -0.0037(9)
O2 0.019(3) 0.028(3) 0.0103(12) 0.000 0.000 -0.004(3)
C1 0.0127(11) 0.0077(10) 0.012(2) -0.0005(10) 0.0011(10) 0.0019(8)
C2 0.0127(14) 0.0143(14) 0.0148(15) 0.0018(11) 0.0020(11) -0.0012(11)
C3 0.019(2) 0.037(3) 0.0132(19) -0.0014(16) -0.0047(14) -0.0066(17)

loop_
_atom_type_symbol
_atom_type_description
_atom_type_scat_dispersion_real
_atom_type_scat_dispersion_imag
_atom_type_scat_source
C C 0.0033 0.0016 'International Tables Vol C Tables 4.2.6.8 and 6.1.1.4'
H H 0.0000 0.0000 'International Tables Vol C Tables 4.2.6.8 and 6.1.1.4'
N N 0.0061 0.0033 'International Tables Vol C Tables 4.2.6.8 and 6.1.1.4'
O O 0.0106 0.0060 'International Tables Vol C Tables 4.2.6.8 and 6.1.1.4'
S S 0.1246 0.1234 'International Tables Vol C Tables 4.2.6.8 and 6.1.1.4'
Pb Pb -3.3944 10.1111 'International Tables Vol C Tables 4.2.6.8 and 6.1.1.4'

loop_
_geom_angle_atom_site_label_1
_geom_angle_atom_site_label_2
_geom_angle_atom_site_label_3
_geom_angle
_geom_angle_site_symmetry_1
_geom_angle_site_symmetry_3
O1 Pb1 O1 46.77(9) 3 4
O1 Pb1 O1 147.40(6) 3 2
O1 Pb1 O1 147.40(6) 4 2
O1 Pb1 O1 147.40(6) 3 .
O1 Pb1 O1 147.40(6) 4 .
O1 Pb1 O1 46.77(9) 2 .
O1 Pb1 S1 126.38(5) 3 .
O1 Pb1 S1 80.18(5) 4 .
O1 Pb1 S1 74.36(6) 2 .
O1 Pb1 S1 81.20(6) . .
O1 Pb1 S1 74.36(6) 3 4
O1 Pb1 S1 81.20(6) 4 4
O1 Pb1 S1 80.18(5) 2 4
O1 Pb1 S1 126.38(5) . 4
S1 Pb1 S1 93.037(6) . 4
O1 Pb1 S1 81.20(6) 3 3
O1 Pb1 S1 74.36(6) 4 3
O1 Pb1 S1 126.38(5) 2 3
O1 Pb1 S1 80.18(5) . 3
S1 Pb1 S1 93.036(6) . 3
S1 Pb1 S1 153.39(3) 4 3
O1 Pb1 S1 80.18(5) 3 2
O1 Pb1 S1 126.38(5) 4 2
O1 Pb1 S1 81.20(6) 2 2
O1 Pb1 S1 74.36(6) . 2
S1 Pb1 S1 153.39(3) . 2
S1 Pb1 S1 93.037(6) 4 2
S1 Pb1 S1 93.037(6) 3 2
C1 S1 Pb1 92.17(10) . .
C1 N1 N2 112.9(3) . .
C1 N1 H1 129(3) . .
N2 N1 H1 118(3) . .
C2 N2 N1 104.2(3) . .
C2 N3 C1 107.9(2) . .
C2 N3 C3 127.0(3) . .
C1 N3 C3 125.1(3) . .
O2 N4 O1 120.67(14) . 2
O2 N4 O1 120.67(14) . .
O1 N4 O1 118.7(3) 2 .
N4 O1 Pb1 97.28(16) . .
N1 C1 N3 103.9(3) . .
N1 C1 S1 128.0(2) . .
N3 C1 S1 128.1(3) . .
N2 C2 N3 111.1(3) . .
N2 C2 H2 122(3) . .
N3 C2 H2 127(3) . .
N3 C3 H3A 116(4) . .
N3 C3 H3B 111(3) . .
H3A C3 H3B 107(5) . .
N3 C3 H3C 111(4) . .
H3A C3 H3C 107(6) . .
H3B C3 H3C 103(5) . .

loop_
_geom_bond_atom_site_label_1
_geom_bond_atom_site_label_2
_geom_bond_distance
_geom_bond_site_symmetry_2
Pb1 O1 2.726(2) 3
Pb1 O1 2.726(2) 4
Pb1 O1 2.726(2) 2
Pb1 O1 2.726(2) .
Pb1 S1 3.0200(8) .
Pb1 S1 3.0200(8) 4
Pb1 S1 3.0200(8) 3
Pb1 S1 3.0200(8) 2
S1 C1 1.694(3) .
N1 C1 1.340(4) .
N1 N2 1.368(4) .
N1 H1 0.88(5) .
N2 C2 1.307(5) .
N3 C2 1.365(4) .
N3 C1 1.369(4) .
N3 C3 1.457(5) .
N4 O2 1.246(4) .
N4 O1 1.258(2) 2
N4 O1 1.258(2) .
C2 H2 0.93(5) .
C3 H3A 0.93(6) .
C3 H3B 0.93(6) .
C3 H3C 0.91(7) .
